data_4033540
loop_
_publ_author_name
'Masnyk, Marek'
'Butkiewicz, Aleksandra'
'G\'orecki, Marcin'
'Luboradzki, Roman'
'Paluch, Piotr'
'Potrzebowski, Marek J.'
'Frelek, Jadwiga'

_publ_section_title
;
 In Depth Analysis of Chiroptical Properties of Enones Derived from
 Abietic Acid.
;
_journal_issue 7
_journal_name_full 'The Journal of organic chemistry'
_journal_page_first 3547
_journal_page_last 3561
_journal_paper_doi 10.1021/acs.joc.7b02911
_journal_volume 83
_journal_year 2018
_chemical_absolute_configuration rm
_chemical_formula_moiety 'C21 H32 O5'
_chemical_formula_sum 'C21 H32 O5'
_chemical_formula_weight 364.46
_space_group_crystal_system orthorhombic
_space_group_IT_number 19
_space_group_name_Hall 'P 2ac 2ab'
_space_group_name_H-M_alt 'P 21 21 21'
_symmetry_space_group_name_Hall 'P 2ac 2ab'
_symmetry_space_group_name_H-M 'P 21 21 21'
_atom_sites_solution_hydrogens mixed
_atom_sites_solution_primary direct
_audit_creation_date 2016-03-08
_audit_creation_method
;
  Olex2 1.2-ac2
  (compiled Nov  7 2012 10:32:32, GUI svn.r4372)
;
_cell_angle_alpha 90
_cell_angle_beta 90
_cell_angle_gamma 90
_cell_formula_units_Z 4
_cell_length_a 6.3525(3)
_cell_length_b 14.6783(10)
_cell_length_c 20.3136(14)
_cell_measurement_reflns_used 2292
_cell_measurement_temperature 100.01(10)
_cell_measurement_theta_max 69.8495
_cell_measurement_theta_min 3.0081
_cell_volume 1894.1(2)
_computing_cell_refinement
;
CrysAlisPro, Agilent Technologies,
Version 1.171.35.21b (release 03-02-2012 CrysAlis171 .NET)
(compiled Feb  3 2012,10:37:01)
;
_computing_data_collection
;
CrysAlisPro, Agilent Technologies,
Version 1.171.35.21b (release 03-02-2012 CrysAlis171 .NET)
(compiled Feb  3 2012,10:37:01)
;
_computing_data_reduction
;
CrysAlisPro, Agilent Technologies,
Version 1.171.35.21b (release 03-02-2012 CrysAlis171 .NET)
(compiled Feb  3 2012,10:37:01)
;
_computing_molecular_graphics
;
O. V. Dolomanov, L. J. Bourhis, R. J. Gildea, J. A. K. Howard and H. Puschmann,
OLEX2: a complete structure solution, refinement and analysis program.
J. Appl. Cryst. (2009). 42, 339-341.
;
_computing_publication_material
;
O. V. Dolomanov, L. J. Bourhis, R. J. Gildea, J. A. K. Howard and H. Puschmann,
OLEX2: a complete structure solution, refinement and analysis program.
J. Appl. Cryst. (2009). 42, 339-341.
;
_computing_structure_refinement
;
SHELXL, G.M. Sheldrick, Acta Cryst.
(2008). A64, 112-122
;
_computing_structure_solution
;
SHELXS, G.M. Sheldrick, Acta Cryst.
(2008). A64, 112-122
;
_diffrn_ambient_temperature 100.01(10)
_diffrn_detector_area_resol_mean 16.2974
_diffrn_measured_fraction_theta_full 0.999
_diffrn_measured_fraction_theta_max 0.990
_diffrn_measurement_details
;
#__ type_ start__ end____ width___ exp.time_
  1 omega  -50.00   -2.00   1.0000    4.8900
omega____ theta____ kappa____ phi______ frames
    -      -33.5000   25.0000  -60.0000 48

#__ type_ start__ end____ width___ exp.time_
  2 omega   -1.00   39.00   1.0000    4.8900
omega____ theta____ kappa____ phi______ frames
    -      -33.5000   25.0000  -60.0000 40

#__ type_ start__ end____ width___ exp.time_
  3 omega  -75.00  -35.00   1.0000    4.8900
omega____ theta____ kappa____ phi______ frames
    -      -33.5000  178.0000   60.0000 40

#__ type_ start__ end____ width___ exp.time_
  4 omega  -98.00  -60.00   1.0000    4.8900
omega____ theta____ kappa____ phi______ frames
    -      -33.5000  178.0000  120.0000 38

#__ type_ start__ end____ width___ exp.time_
  5 omega    1.00   68.00   1.0000    4.8900
omega____ theta____ kappa____ phi______ frames
    -       54.0000  -99.0000    0.0000 67

#__ type_ start__ end____ width___ exp.time_
  6 omega  -17.00   76.00   1.0000    4.8900
omega____ theta____ kappa____ phi______ frames
    -       54.0000  -37.0000   60.0000 93

#__ type_ start__ end____ width___ exp.time_
  7 omega   97.00  123.00   1.0000    4.8900
omega____ theta____ kappa____ phi______ frames
    -       54.0000   57.0000  120.0000 26

#__ type_ start__ end____ width___ exp.time_
  8 omega   34.00  124.00   1.0000    4.8900
omega____ theta____ kappa____ phi______ frames
    -       54.0000   77.0000 -150.0000 90

#__ type_ start__ end____ width___ exp.time_
  9 omega  109.00  167.00   1.0000    4.8900
omega____ theta____ kappa____ phi______ frames
    -      108.0000   37.0000   90.0000 58

#__ type_ start__ end____ width___ exp.time_
 10 omega   38.00   64.00   1.0000    4.8900
omega____ theta____ kappa____ phi______ frames
    -      108.0000  -37.0000   30.0000 26

#__ type_ start__ end____ width___ exp.time_
 11 omega   35.00   90.00   1.0000    4.8900
omega____ theta____ kappa____ phi______ frames
    -      108.0000  -25.0000 -180.0000 55

#__ type_ start__ end____ width___ exp.time_
 12 omega   38.00   90.00   1.0000    4.8900
omega____ theta____ kappa____ phi______ frames
    -      108.0000  -50.0000 -150.0000 52

#__ type_ start__ end____ width___ exp.time_
 13 omega   51.00   88.00   1.0000    4.8900
omega____ theta____ kappa____ phi______ frames
    -      108.0000  -37.0000   90.0000 37

#__ type_ start__ end____ width___ exp.time_
 14 omega   87.00  112.00   1.0000    4.8900
omega____ theta____ kappa____ phi______ frames
    -      108.0000   63.0000    0.0000 25

#__ type_ start__ end____ width___ exp.time_
 15 omega   43.00   88.00   1.0000    4.8900
omega____ theta____ kappa____ phi______ frames
    -      108.0000  -50.0000   60.0000 45

#__ type_ start__ end____ width___ exp.time_
 16 omega   87.00  166.00   1.0000    4.8900
omega____ theta____ kappa____ phi______ frames
    -      108.0000   25.0000  150.0000 79

#__ type_ start__ end____ width___ exp.time_
 17 omega   50.00   92.00   1.0000    4.8900
omega____ theta____ kappa____ phi______ frames
    -      108.0000  -37.0000 -120.0000 42

#__ type_ start__ end____ width___ exp.time_
 18 omega   86.00  173.00   1.0000    4.8900
omega____ theta____ kappa____ phi______ frames
    -      108.0000   50.0000 -150.0000 87
;
_diffrn_measurement_device_type 'SuperNova, Dual, Cu at zero, Eos'
_diffrn_measurement_method '\w scans'
_diffrn_orient_matrix_UB_11 0.0767976000
_diffrn_orient_matrix_UB_12 -0.0629057000
_diffrn_orient_matrix_UB_13 -0.0557486000
_diffrn_orient_matrix_UB_21 -0.1478832000
_diffrn_orient_matrix_UB_22 0.0488174000
_diffrn_orient_matrix_UB_23 -0.0486347000
_diffrn_orient_matrix_UB_31 0.1765679000
_diffrn_orient_matrix_UB_32 0.0681906000
_diffrn_orient_matrix_UB_33 -0.0167090000
_diffrn_radiation_monochromator mirror
_diffrn_radiation_type 'Cu K\a'
_diffrn_radiation_wavelength 1.5418
_diffrn_reflns_av_R_equivalents 0.0469
_diffrn_reflns_av_unetI/netI 0.0609
_diffrn_reflns_Laue_measured_fraction_full 0.999
_diffrn_reflns_Laue_measured_fraction_max 0.990
_diffrn_reflns_limit_h_max 7
_diffrn_reflns_limit_h_min -6
_diffrn_reflns_limit_k_max 17
_diffrn_reflns_limit_k_min -16
_diffrn_reflns_limit_l_max 23
_diffrn_reflns_limit_l_min -24
_diffrn_reflns_number 7834
_diffrn_reflns_point_group_measured_fraction_full 0.996
_diffrn_reflns_point_group_measured_fraction_max 0.978
_diffrn_reflns_theta_full 67.684
_diffrn_reflns_theta_max 69.979
_diffrn_reflns_theta_min 3.715
_diffrn_source 'SuperNova (Cu) X-ray Source'
_exptl_absorpt_coefficient_mu 0.724
_exptl_absorpt_correction_T_max 1.00000
_exptl_absorpt_correction_T_min 0.61820
_exptl_absorpt_correction_type multi-scan
_exptl_absorpt_process_details
;
CrysAlisPro, Agilent Technologies,
Version 1.171.35.21b (release 03-02-2012 CrysAlis171 .NET)
(compiled Feb  3 2012,10:37:01)
Empirical absorption correction using spherical harmonics,
 implemented in SCALE3 ABSPACK scaling algorithm.
;
_exptl_crystal_density_diffrn 1.278
_exptl_crystal_description needle
_exptl_crystal_F_000 792
_exptl_crystal_size_max 0.3
_exptl_crystal_size_mid 0.04
_exptl_crystal_size_min 0.03
_refine_diff_density_max 0.251
_refine_diff_density_min -0.208
_refine_diff_density_rms 0.055
_refine_ls_abs_structure_details
;
 Flack x determined using 1131 quotients [(I+)-(I-)]/[(I+)+(I-)]
 (Parsons and Flack (2004), Acta Cryst. A60, s61).
;
_refine_ls_abs_structure_Flack 0.2(2)
_refine_ls_extinction_method none
_refine_ls_goodness_of_fit_ref 0.913
_refine_ls_hydrogen_treatment mixed
_refine_ls_matrix_type full
_refine_ls_number_parameters 244
_refine_ls_number_reflns 3535
_refine_ls_number_restraints 0
_refine_ls_restrained_S_all 0.913
_refine_ls_R_factor_all 0.0584
_refine_ls_R_factor_gt 0.0492
_refine_ls_shift/su_max 0.001
_refine_ls_shift/su_mean 0.000
_refine_ls_structure_factor_coef Fsqd
_refine_ls_weighting_details 'w=1/[\s^2^(Fo^2^)+(0.1000P)^2^] where P=(Fo^2^+2Fc^2^)/3'
_refine_ls_weighting_scheme calc
_refine_ls_wR_factor_gt 0.1294
_refine_ls_wR_factor_ref 0.1424
_reflns_Friedel_coverage 0.704
_reflns_Friedel_fraction_full 0.991
_reflns_Friedel_fraction_max 0.962
_reflns_number_gt 3073
_reflns_number_total 3535
_reflns_threshold_expression 'I > 2\s(I)'
_cod_data_source_file jo7b02911_si_003.cif
_cod_data_source_block ab099a_01
_cod_depositor_comments 'Adding full bibliography for 4033540--4033541.cif.'
_cod_database_code 4033540
_reflns_odcompleteness_completeness 99.95
_reflns_odcompleteness_iscentric 1
_reflns_odcompleteness_theta 66.97
_olex2_refinement_description
;
1. Fixed Uiso
 At 1.2 times of:
  {H14A,H14B} of C14, H3A of C3, {H9A,H9B} of C9, {H1A,H1B} of C1, {H4A,H4B}
  of C4, {H10A,H10B} of C10, {H13A,H13B} of C13, H7 of C7, H11 of C11, H15 of
  C15
 At 1.5 times of:
  {H19A,H19B,H19C} of C19, {H21A,H21B,H21C} of C21, {H16A,H16B,H16C} of C16,
  {H17A,H17B,H17C} of C17, {H18A,H18B,H18C} of C18
2.a Ternary CH refined with riding coordinates:
 C11(H11), C15(H15), C3(H3A)
2.b Secondary CH2 refined with riding coordinates:
 C4(H4A,H4B), C10(H10A,H10B), C13(H13A,H13B), C14(H14A,H14B), C9(H9A,H9B),
 C1(H1A,H1B)
2.c Aromatic/amide H refined with riding coordinates:
 C7(H7)
2.d Idealised Me refined as rotating group:
 C18(H18A,H18B,H18C), C19(H19A,H19B,H19C), C21(H21A,H21B,H21C), C16(H16A,H16B,
 H16C), C17(H17A,H17B,H17C)
;
_shelx_space_group_comment
;
The symmetry employed for this shelxl refinement is uniquely defined
by the following loop, which should always be used as a source of
symmetry information in preference to the above space-group names.
They are only intended as comments.
;
_shelxl_version_number 2013-4

loop_
_space_group_symop_operation_xyz
'x, y, z'
'-x+1/2, -y, z+1/2'
'x+1/2, -y+1/2, -z'
'-x, y+1/2, -z+1/2'

loop_
_atom_site_label
_atom_site_type_symbol
_atom_site_fract_x
_atom_site_fract_y
_atom_site_fract_z
_atom_site_U_iso_or_equiv
_atom_site_adp_type
_atom_site_occupancy
_atom_site_site_symmetry_order
_atom_site_calc_flag
_atom_site_refinement_flags_posn
_atom_site_refinement_flags_adp
O1 O -0.2093(4) -0.75803(16) -0.02642(10) 0.0234(5) Uani 1 1 d . .
C6 C -0.2173(5) -0.6814(2) 0.07690(14) 0.0181(6) Uani 1 1 d . .
O4 O 0.2047(4) -0.49284(17) -0.08594(11) 0.0269(6) Uani 1 1 d . .
O2 O -0.5462(3) -0.77055(16) 0.18889(11) 0.0245(5) Uani 1 1 d . .
O5 O 0.0495(4) -0.37491(18) -0.13685(12) 0.0312(6) Uani 1 1 d . .
C4 C -0.2069(5) -0.5967(2) -0.03425(15) 0.0204(7) Uani 1 1 d . .
H4A H -0.3500 -0.5835 -0.0479 0.024 Uiso 1 1 calc R U
H4B H -0.1229 -0.6040 -0.0738 0.024 Uiso 1 1 calc R U
C10 C -0.2490(5) -0.5925(2) 0.18318(15) 0.0246(7) Uani 1 1 d . .
H10A H -0.1746 -0.5459 0.2078 0.030 Uiso 1 1 calc R U
H10B H -0.3973 -0.5767 0.1832 0.030 Uiso 1 1 calc R U
O3 O -0.6554(4) -0.69360(18) 0.15848(12) 0.0269(6) Uani 1 1 d . .
C13 C -0.1578(5) -0.4230(2) 0.10848(17) 0.0258(7) Uani 1 1 d . .
H13A H -0.2406 -0.4150 0.1482 0.031 Uiso 1 1 calc R U
H13B H -0.0127 -0.4326 0.1215 0.031 Uiso 1 1 calc R U
C7 C -0.2743(5) -0.7579(2) 0.10800(15) 0.0197(6) Uani 1 1 d . .
H7 H -0.2886 -0.8107 0.0832 0.024 Uiso 1 1 calc R U
C12 C -0.2364(5) -0.5077(2) 0.07198(15) 0.0213(7) Uani 1 1 d . .
C20 C 0.0639(5) -0.4384(2) -0.08861(16) 0.0237(7) Uani 1 1 d . .
C5 C -0.2067(5) -0.6857(2) 0.00288(15) 0.0193(6) Uani 1 1 d . .
C8 C -0.3169(5) -0.7634(2) 0.18110(15) 0.0210(7) Uani 1 1 d . .
C11 C -0.1679(5) -0.5929(2) 0.11178(15) 0.0201(7) Uani 1 1 d . .
H11 H -0.0141 -0.5898 0.1148 0.024 Uiso 1 1 calc R U
C15 C -0.2482(5) -0.8563(3) 0.20892(16) 0.0262(8) Uani 1 1 d . .
H15 H -0.3234 -0.9032 0.1838 0.031 Uiso 1 1 calc R U
C18 C -0.4795(5) -0.5055(2) 0.06614(15) 0.0237(7) Uani 1 1 d . .
H18A H -0.5215 -0.4524 0.0418 0.036 Uiso 1 1 calc R U
H18B H -0.5406 -0.5036 0.1093 0.036 Uiso 1 1 calc R U
H18C H -0.5271 -0.5592 0.0436 0.036 Uiso 1 1 calc R U
C2 C -0.1128(5) -0.4270(2) -0.03793(16) 0.0234(7) Uani 1 1 d . .
C14 C -0.1713(6) -0.3370(2) 0.06753(18) 0.0307(8) Uani 1 1 d . .
H14A H -0.1206 -0.2857 0.0932 0.037 Uiso 1 1 calc R U
H14B H -0.3171 -0.3253 0.0561 0.037 Uiso 1 1 calc R U
C19 C -0.3188(5) -0.4021(3) -0.07414(18) 0.0281(8) Uani 1 1 d . .
H19A H -0.3621 -0.4524 -0.1012 0.042 Uiso 1 1 calc R U
H19B H -0.2956 -0.3496 -0.1013 0.042 Uiso 1 1 calc R U
H19C H -0.4267 -0.3890 -0.0425 0.042 Uiso 1 1 calc R U
C3 C -0.1224(5) -0.5147(2) 0.00439(14) 0.0201(7) Uani 1 1 d . .
H3A H 0.0242 -0.5296 0.0148 0.024 Uiso 1 1 calc R U
C9 C -0.2208(5) -0.6836(2) 0.21751(15) 0.0244(7) Uani 1 1 d . .
H9A H -0.0714 -0.6948 0.2232 0.029 Uiso 1 1 calc R U
H9B H -0.2836 -0.6800 0.2610 0.029 Uiso 1 1 calc R U
C21 C 0.2163(6) -0.3760(3) -0.18558(17) 0.0317(8) Uani 1 1 d . .
H21A H 0.3494 -0.3665 -0.1642 0.048 Uiso 1 1 calc R U
H21B H 0.1927 -0.3283 -0.2171 0.048 Uiso 1 1 calc R U
H21C H 0.2173 -0.4338 -0.2077 0.048 Uiso 1 1 calc R U
C16 C -0.3097(6) -0.8687(3) 0.28129(17) 0.0362(9) Uani 1 1 d . .
H16A H -0.4560 -0.8542 0.2868 0.054 Uiso 1 1 calc R U
H16B H -0.2262 -0.8288 0.3082 0.054 Uiso 1 1 calc R U
H16C H -0.2854 -0.9307 0.2942 0.054 Uiso 1 1 calc R U
C17 C -0.0133(6) -0.8738(3) 0.19932(18) 0.0308(8) Uani 1 1 d . .
H17A H 0.0659 -0.8332 0.2269 0.046 Uiso 1 1 calc R U
H17B H 0.0235 -0.8636 0.1541 0.046 Uiso 1 1 calc R U
H17C H 0.0186 -0.9357 0.2110 0.046 Uiso 1 1 calc R U
C1 C -0.0414(6) -0.3456(2) 0.00502(17) 0.0285(8) Uani 1 1 d . .
H1A H 0.1056 -0.3533 0.0167 0.034 Uiso 1 1 calc R U
H1B H -0.0539 -0.2898 -0.0203 0.034 Uiso 1 1 calc R U
H3 H -0.679(10) -0.716(4) 0.113(3) 0.077(18) Uiso 1 1 d . .

loop_
_atom_site_aniso_label
_atom_site_aniso_U_11
_atom_site_aniso_U_22
_atom_site_aniso_U_33
_atom_site_aniso_U_23
_atom_site_aniso_U_13
_atom_site_aniso_U_12
O1 0.0198(11) 0.0299(12) 0.0206(11) -0.0025(9) 0.0029(9) -0.0034(10)
C6 0.0115(13) 0.0273(16) 0.0155(14) -0.0011(12) 0.0010(11) 0.0011(13)
O4 0.0169(11) 0.0352(13) 0.0287(12) 0.0066(10) 0.0015(9) 0.0003(11)
O2 0.0115(10) 0.0390(13) 0.0231(11) 0.0065(10) 0.0005(9) 0.0006(10)
O5 0.0207(12) 0.0429(15) 0.0301(13) 0.0140(11) 0.0023(10) 0.0026(12)
C4 0.0139(14) 0.0287(16) 0.0186(15) 0.0020(13) -0.0007(12) -0.0003(13)
C10 0.0213(16) 0.0330(17) 0.0196(16) -0.0035(13) 0.0010(13) -0.0015(14)
O3 0.0190(11) 0.0390(14) 0.0226(11) -0.0009(11) -0.0032(9) 0.0074(11)
C13 0.0178(16) 0.0308(18) 0.0287(17) -0.0034(15) -0.0008(13) 0.0007(14)
C7 0.0106(13) 0.0272(16) 0.0211(15) -0.0014(13) -0.0006(11) -0.0009(12)
C12 0.0124(14) 0.0291(17) 0.0225(16) -0.0013(13) 0.0024(12) 0.0000(13)
C20 0.0149(15) 0.0308(17) 0.0255(17) 0.0047(13) -0.0037(13) -0.0045(14)
C5 0.0071(12) 0.0280(16) 0.0227(15) -0.0009(13) -0.0001(11) -0.0008(13)
C8 0.0104(14) 0.0338(18) 0.0189(15) 0.0009(13) 0.0004(11) -0.0037(13)
C11 0.0114(14) 0.0286(16) 0.0202(15) -0.0022(13) -0.0004(11) -0.0034(12)
C15 0.0189(18) 0.0346(19) 0.0250(17) 0.0045(14) -0.0009(13) -0.0014(15)
C18 0.0123(14) 0.0332(18) 0.0256(17) -0.0015(14) 0.0016(12) 0.0012(14)
C2 0.0140(15) 0.0291(17) 0.0272(17) 0.0042(14) -0.0031(13) -0.0007(13)
C14 0.0251(19) 0.0280(18) 0.039(2) -0.0032(15) 0.0008(15) 0.0022(14)
C19 0.0149(16) 0.0327(19) 0.037(2) 0.0079(15) -0.0033(14) 0.0023(14)
C3 0.0126(13) 0.0250(16) 0.0228(15) 0.0015(13) 0.0005(12) -0.0004(12)
C9 0.0195(15) 0.0350(18) 0.0186(15) -0.0007(13) 0.0010(13) -0.0045(15)
C21 0.0206(16) 0.046(2) 0.0282(19) 0.0113(16) 0.0027(14) -0.0029(16)
C16 0.0234(18) 0.059(3) 0.0259(19) 0.0166(17) 0.0049(14) 0.0010(19)
C17 0.0216(17) 0.041(2) 0.0297(18) 0.0059(16) 0.0003(14) 0.0082(16)
C1 0.0200(17) 0.0270(18) 0.039(2) 0.0029(15) 0.0001(15) -0.0018(14)

loop_
_atom_type_symbol
_atom_type_description
_atom_type_scat_dispersion_real
_atom_type_scat_dispersion_imag
_atom_type_scat_source
C C 0.0181 0.0091 'International Tables Vol C Tables 4.2.6.8 and 6.1.1.4'
H H 0.0000 0.0000 'International Tables Vol C Tables 4.2.6.8 and 6.1.1.4'
O O 0.0492 0.0322 'International Tables Vol C Tables 4.2.6.8 and 6.1.1.4'

loop_
_geom_angle_atom_site_label_1
_geom_angle_atom_site_label_2
_geom_angle_atom_site_label_3
_geom_angle
C7 C6 C5 116.6(3)
C7 C6 C11 123.7(3)
C5 C6 C11 119.6(3)
O3 O2 C8 111.7(2)
C20 O5 C21 115.9(3)
C5 C4 C3 115.1(2)
C9 C10 C11 112.9(3)
C14 C13 C12 113.1(3)
C6 C7 C8 123.9(3)
C13 C12 C11 108.1(2)
C13 C12 C18 110.2(3)
C13 C12 C3 109.2(3)
C11 C12 C3 106.0(2)
C18 C12 C11 109.7(3)
C18 C12 C3 113.4(3)
O4 C20 O5 122.7(3)
O4 C20 C2 126.0(3)
O5 C20 C2 111.2(3)
O1 C5 C6 121.6(3)
O1 C5 C4 120.7(3)
C6 C5 C4 117.5(3)
O2 C8 C7 106.7(2)
O2 C8 C15 100.3(3)
O2 C8 C9 113.7(3)
C7 C8 C15 111.0(3)
C7 C8 C9 111.4(3)
C9 C8 C15 113.1(3)
C6 C11 C10 112.0(3)
C6 C11 C12 112.9(3)
C10 C11 C12 113.2(3)
C16 C15 C8 112.6(3)
C17 C15 C8 112.3(3)
C17 C15 C16 110.6(3)
C20 C2 C19 109.0(3)
C20 C2 C3 108.1(3)
C20 C2 C1 104.4(3)
C19 C2 C3 115.3(3)
C19 C2 C1 109.5(3)
C1 C2 C3 109.9(3)
C13 C14 C1 111.0(3)
C4 C3 C12 109.9(2)
C4 C3 C2 112.5(2)
C2 C3 C12 117.0(3)
C8 C9 C10 114.2(3)
C14 C1 C2 112.1(3)

loop_
_geom_bond_atom_site_label_1
_geom_bond_atom_site_label_2
_geom_bond_distance
O1 C5 1.217(4)
C6 C7 1.338(5)
C6 C5 1.506(4)
C6 C11 1.513(4)
O4 C20 1.201(4)
O2 O3 1.463(3)
O2 C8 1.469(4)
O5 C20 1.355(4)
O5 C21 1.450(4)
C4 C5 1.509(4)
C4 C3 1.534(4)
C10 C11 1.539(4)
C10 C9 1.519(5)
C13 C12 1.531(4)
C13 C14 1.515(5)
C7 C8 1.512(4)
C12 C11 1.551(4)
C12 C18 1.549(4)
C12 C3 1.556(4)
C20 C2 1.532(5)
C8 C15 1.539(5)
C8 C9 1.515(5)
C15 C16 1.532(4)
C15 C17 1.527(5)
C2 C19 1.545(4)
C2 C3 1.549(4)
C2 C1 1.548(5)
C14 C1 1.520(5)
